data_7222656
loop_
_publ_author_name
'Eisenmann, B.'
'May, N.'
'Mueller, W.'
'Weiss, A.'
'Schaefer, H.'
'Winter, J.'
'Ziegleder, G.'

_publ_section_title
;
 Neue Vertreter des Th Cr2 Si2 -Typs und dessen Verwandtschaft zum
 Anti-PbFCl-Gitter
;
_journal_name_full
;
Zeitschrift fuer Naturforschung, Teil B. Anorganische Chemie, Organische 
Chemie (2,1947-32,1977)
;
_journal_page_first 1350
_journal_page_last 1352
_journal_volume 25
_journal_year 1970
_chemical_formula_sum 'Cu2 Si2 Sr'
_chemical_name_systematic 'Sr Cu2 Si2'
_space_group_IT_number 139
_symmetry_space_group_name_Hall '-I 4 2'
_symmetry_space_group_name_H-M 'I 4/m m m'
_cell_angle_alpha 90
_cell_angle_beta 90
_cell_angle_gamma 90
_cell_formula_units_Z 2
_cell_length_a 4.2
_cell_length_b 4.2
_cell_length_c 10
_cell_volume 176.400
_citation_journal_id_ASTM ZENBAX
_cod_data_source_file Eisenmann_ZENBAX_1970_665.cif
_cod_data_source_block Cu2Si2Sr1
_cod_original_cell_volume 176.4
_cod_original_formula_sum 'Cu2 Si2 Sr1'
_cod_database_code 7222656

loop_
_symmetry_equiv_pos_as_xyz
x,y,z
-y,x,z
-x,-y,z
y,-x,z
x,-y,-z
y,x,-z
-x,y,-z
-y,-x,-z
-x,-y,-z
y,-x,-z
x,y,-z
-y,x,-z
-x,y,z
-y,-x,z
x,-y,z
y,x,z
x+1/2,y+1/2,z+1/2
-y+1/2,x+1/2,z+1/2
-x+1/2,-y+1/2,z+1/2
y+1/2,-x+1/2,z+1/2
x+1/2,-y+1/2,-z+1/2
y+1/2,x+1/2,-z+1/2
-x+1/2,y+1/2,-z+1/2
-y+1/2,-x+1/2,-z+1/2
-x+1/2,-y+1/2,-z+1/2
y+1/2,-x+1/2,-z+1/2
x+1/2,y+1/2,-z+1/2
-y+1/2,x+1/2,-z+1/2
-x+1/2,y+1/2,z+1/2
-y+1/2,-x+1/2,z+1/2
x+1/2,-y+1/2,z+1/2
y+1/2,x+1/2,z+1/2

loop_
_atom_site_label
_atom_site_type_symbol
_atom_site_fract_x
_atom_site_fract_y
_atom_site_fract_z
_atom_site_occupancy
_atom_site_U_iso_or_equiv
Cu1 Cu 0 0.5 0.25 1 0.0
Si1 Si 0 0 0.379 1 0.0
Sr1 Sr 0 0 0 1 0.0
